data_4341609
loop_
_publ_author_name
'Xue, Shufang'
'Ungur, Liviu'
'Guo, Yun-Nan'
'Tang, Jinkui'
'Chibotaru, Liviu F.'

_publ_section_title
;
 Field-Induced Multiple Relaxation Mechanism of Co(III)2Dy(III) Compound
 with the Dysprosium Ion in a Low-Symmetrical Environment.
;
_journal_name_full 'Inorganic chemistry'
_journal_page_first 141113141001000
_journal_paper_doi 10.1021/ic502443g
_journal_year 2014
_chemical_formula_sum 'C43 H51 Co2 Dy N6 O16'
_chemical_formula_weight 1188.26
_chemical_name_systematic
; 
 ? 
;
_space_group_IT_number 2
_symmetry_cell_setting triclinic
_symmetry_space_group_name_Hall '-P 1'
_symmetry_space_group_name_H-M 'P -1'
_atom_sites_solution_hydrogens geom
_atom_sites_solution_primary direct
_atom_sites_solution_secondary difmap
_audit_creation_method SHELXL-97
_cell_angle_alpha 98.3600(10)
_cell_angle_beta 105.6000(10)
_cell_angle_gamma 97.5520(10)
_cell_formula_units_Z 2
_cell_length_a 12.0987(7)
_cell_length_b 14.2213(8)
_cell_length_c 14.2303(8)
_cell_measurement_reflns_used 3819
_cell_measurement_temperature 185(2)
_cell_measurement_theta_max 26.11
_cell_measurement_theta_min 2.44
_cell_volume 2295.5(2)
_computing_cell_refinement 'Bruker SMART'
_computing_data_collection 'Bruker SMART'
_computing_data_reduction 'Bruker SMART'
_computing_molecular_graphics 'Bruker SHELXTL'
_computing_publication_material 'Bruker SHELXTL'
_computing_structure_refinement 'SHELXL-97 (Sheldrick, 1997)'
_computing_structure_solution 'SHELXS-97 (Sheldrick, 1990)'
_diffrn_ambient_temperature 185(2)
_diffrn_measured_fraction_theta_full 0.987
_diffrn_measured_fraction_theta_max 0.987
_diffrn_measurement_device_type 'CCD area detector'
_diffrn_measurement_method 'phi and omega scans'
_diffrn_radiation_monochromator graphite
_diffrn_radiation_source 'fine-focus sealed tube'
_diffrn_radiation_type MoK\a
_diffrn_radiation_wavelength 0.71073
_diffrn_reflns_av_R_equivalents 0.0268
_diffrn_reflns_av_sigmaI/netI 0.0567
_diffrn_reflns_limit_h_max 14
_diffrn_reflns_limit_h_min -11
_diffrn_reflns_limit_k_max 17
_diffrn_reflns_limit_k_min -17
_diffrn_reflns_limit_l_max 17
_diffrn_reflns_limit_l_min -17
_diffrn_reflns_number 13139
_diffrn_reflns_theta_full 26.00
_diffrn_reflns_theta_max 26.00
_diffrn_reflns_theta_min 1.47
_diffrn_standards_decay_% none
_diffrn_standards_interval_count 'not measured'
_diffrn_standards_interval_time 'not measured'
_diffrn_standards_number none
_exptl_absorpt_coefficient_mu 2.403
_exptl_absorpt_correction_T_max 0.7144
_exptl_absorpt_correction_T_min 0.6323
_exptl_absorpt_correction_type multi-scan
_exptl_crystal_colour brown
_exptl_crystal_density_diffrn 1.719
_exptl_crystal_density_meas ?
_exptl_crystal_density_method 'not measured'
_exptl_crystal_description block
_exptl_crystal_F_000 1198
_exptl_crystal_size_max 0.21
_exptl_crystal_size_mid 0.18
_exptl_crystal_size_min 0.15
_refine_diff_density_max 1.727
_refine_diff_density_min -0.902
_refine_diff_density_rms 0.153
_refine_ls_extinction_method none
_refine_ls_goodness_of_fit_ref 1.067
_refine_ls_hydrogen_treatment constr
_refine_ls_matrix_type full
_refine_ls_number_parameters 618
_refine_ls_number_reflns 8910
_refine_ls_number_restraints 12
_refine_ls_restrained_S_all 1.074
_refine_ls_R_factor_all 0.0564
_refine_ls_R_factor_gt 0.0430
_refine_ls_shift/su_max 0.009
_refine_ls_shift/su_mean 0.000
_refine_ls_structure_factor_coef Fsqd
_refine_ls_weighting_details 'calc w=1/[\s^2^(Fo^2^)+(0.0712P)^2^+0.5559P] where P=(Fo^2^+2Fc^2^)/3'
_refine_ls_weighting_scheme calc
_refine_ls_wR_factor_gt 0.1101
_refine_ls_wR_factor_ref 0.1253
_reflns_number_gt 7349
_reflns_number_total 8910
_reflns_threshold_expression >2sigma(I)
_cod_data_source_file ic502443g_si_002.cif
_cod_data_source_block p
_cod_depositor_comments
;
The following automatic conversions were performed:

'_symmetry_cell_setting' value 'Triclinic' changed to 'triclinic'
according to
/home/saulius/struct/COD-crude-data--automatic-downloads/rss-feeds/ACS/lib/dictionaries/cif_core.dic
dictionary named 'cif_core.dic' version 2.4.2 from 2011-04-26.

Automatic conversion script
Id: cif_fix_values 2935 2014-11-11 08:27:57Z andrius 

The following automatic conversions were performed:

'_exptl_crystal_density_meas' value 'not measured' was changed to '?'
- the value is perceived as not measured.

Automatic conversion script
Id: cif_fix_values 3008 2015-01-20 13:52:24Z robertas 
;
_cod_original_sg_symbol_H-M P-1
_cod_database_code 4341609

loop_
_symmetry_equiv_pos_as_xyz
'x, y, z'
'-x, -y, -z'

loop_
_atom_site_label
_atom_site_type_symbol
_atom_site_fract_x
_atom_site_fract_y
_atom_site_fract_z
_atom_site_U_iso_or_equiv
_atom_site_adp_type
_atom_site_occupancy
_atom_site_symmetry_multiplicity
_atom_site_calc_flag
_atom_site_refinement_flags
Co1 Co 0.27734(6) 0.23142(5) 0.19976(5) 0.01830(17) Uani 1 1 d .
Co2 Co 0.22409(6) 0.08614(5) 0.31299(5) 0.01836(17) Uani 1 1 d .
Dy1 Dy 0.10667(2) 0.285547(18) 0.342627(18) 0.01956(10) Uani 1 1 d .
N1 N 0.4462(4) 0.2332(3) 0.1042(4) 0.0255(11) Uani 1 1 d .
N2 N 0.4133(4) 0.2878(3) 0.1782(3) 0.0215(10) Uani 1 1 d .
N3 N 0.3311(4) -0.0703(3) 0.3436(3) 0.0253(11) Uani 1 1 d .
N4 N 0.3135(4) 0.0155(3) 0.3936(3) 0.0215(10) Uani 1 1 d .
N5 N 0.3240(10) 0.4811(6) 0.8513(6) 0.078(3) Uani 1 1 d .
N6 N 0.9818(17) 0.6831(11) 0.2110(11) 0.191(7) Uani 1 1 d .
O1 O 0.2686(3) 0.1406(3) 0.0875(3) 0.0215(8) Uani 1 1 d .
O2 O 0.2889(3) 0.3248(3) 0.3120(3) 0.0201(8) Uani 1 1 d .
O3 O 0.2169(4) 0.4587(3) 0.4121(3) 0.0308(10) Uani 1 1 d .
O4 O 0.2115(3) -0.0188(3) 0.2124(3) 0.0225(8) Uani 1 1 d .
O5 O 0.2387(3) 0.1903(3) 0.4156(3) 0.0193(8) Uani 1 1 d .
O6 O 0.1696(3) 0.3115(3) 0.5309(3) 0.0254(9) Uani 1 1 d .
O7 O -0.0433(4) 0.3584(3) 0.3818(3) 0.0341(10) Uani 1 1 d .
O8 O -0.0925(3) 0.2549(3) 0.2412(3) 0.0295(9) Uani 1 1 d .
O9 O 0.0858(4) 0.3638(3) 0.2062(3) 0.0299(9) Uani 1 1 d .
O10 O 0.1944(3) 0.3071(3) 0.1127(3) 0.0248(9) Uani 1 1 d .
O11 O 0.0044(3) 0.1455(3) 0.3733(3) 0.0280(9) Uani 1 1 d .
O12 O 0.0887(3) 0.0191(3) 0.3358(3) 0.0234(8) Uani 1 1 d .
O13 O 0.1398(3) 0.1639(3) 0.2255(3) 0.0190(8) Uani 1 1 d .
O14 O 0.3538(3) 0.1487(3) 0.2797(3) 0.0208(8) Uani 1 1 d .
O15 O 0.2922(7) 0.7915(6) 0.4817(8) 0.124(3) Uani 1 1 d .
H15F H 0.3148 0.8270 0.4448 0.149 Uiso 1 1 d R
O16 O 0.918(2) 0.5010(17) 0.1891(17) 0.391(13) Uiso 1 1 d .
H16C H 0.9464 0.5606 0.1968 0.469 Uiso 1 1 d R
H16D H 0.8445 0.4950 0.1755 0.469 Uiso 1 1 d R
C1 C 0.4739(5) 0.1014(4) -0.0541(4) 0.0229(12) Uani 1 1 d .
H1 H 0.5348 0.1552 -0.0231 0.028 Uiso 1 1 calc R
C2 C 0.4839(5) 0.0327(4) -0.1292(4) 0.0263(13) Uani 1 1 d .
H2 H 0.5538 0.0381 -0.1480 0.032 Uiso 1 1 calc R
C3 C 0.3938(5) -0.0439(5) -0.1776(4) 0.0310(14) Uani 1 1 d .
H3 H 0.4014 -0.0899 -0.2300 0.037 Uiso 1 1 calc R
C4 C 0.2922(5) -0.0534(5) -0.1493(4) 0.0317(14) Uani 1 1 d .
H4 H 0.2295 -0.1052 -0.1828 0.038 Uiso 1 1 calc R
C5 C 0.2832(5) 0.0139(4) -0.0711(4) 0.0272(13) Uani 1 1 d .
H5 H 0.2149 0.0070 -0.0500 0.033 Uiso 1 1 calc R
C6 C 0.3727(5) 0.0901(4) -0.0246(4) 0.0210(11) Uani 1 1 d .
C7 C 0.3614(5) 0.1592(4) 0.0610(4) 0.0216(12) Uani 1 1 d .
C8 C 0.4749(5) 0.3708(4) 0.2207(4) 0.0252(12) Uani 1 1 d .
H8 H 0.5437 0.3898 0.2031 0.030 Uiso 1 1 calc R
C9 C 0.4467(5) 0.4378(4) 0.2941(4) 0.0233(12) Uani 1 1 d .
C10 C 0.3522(5) 0.4126(4) 0.3309(4) 0.0210(11) Uani 1 1 d .
C11 C 0.3199(5) 0.4862(4) 0.3892(4) 0.0257(12) Uani 1 1 d .
C12 C 0.3849(6) 0.5774(4) 0.4188(5) 0.0341(15) Uani 1 1 d .
H12 H 0.3630 0.6254 0.4604 0.041 Uiso 1 1 calc R
C13 C 0.4825(5) 0.5995(4) 0.3878(5) 0.0341(15) Uani 1 1 d .
H13 H 0.5292 0.6622 0.4103 0.041 Uiso 1 1 calc R
C14 C 0.5122(5) 0.5313(4) 0.3247(5) 0.0304(14) Uani 1 1 d .
H14 H 0.5776 0.5478 0.3017 0.036 Uiso 1 1 calc R
C15 C 0.1552(9) 0.5362(7) 0.4307(8) 0.082(3) Uani 1 1 d U
H15A H 0.1956 0.5760 0.4964 0.122 Uiso 1 1 calc R
H15B H 0.0755 0.5091 0.4286 0.122 Uiso 1 1 calc R
H15C H 0.1524 0.5761 0.3798 0.122 Uiso 1 1 calc R
C16 C 0.3249(6) -0.2438(4) 0.2114(5) 0.0365(15) Uani 1 1 d .
H16 H 0.3628 -0.2392 0.2801 0.044 Uiso 1 1 calc R
C17 C 0.3235(7) -0.3249(5) 0.1438(6) 0.053(2) Uani 1 1 d .
H17 H 0.3587 -0.3763 0.1670 0.064 Uiso 1 1 calc R
C18 C 0.2725(6) -0.3319(5) 0.0449(5) 0.0434(17) Uani 1 1 d .
H18 H 0.2729 -0.3875 -0.0009 0.052 Uiso 1 1 calc R
C19 C 0.2203(6) -0.2579(5) 0.0120(5) 0.0394(16) Uani 1 1 d .
H19 H 0.1847 -0.2623 -0.0571 0.047 Uiso 1 1 calc R
C20 C 0.2193(6) -0.1775(4) 0.0779(4) 0.0321(14) Uani 1 1 d .
H20 H 0.1826 -0.1269 0.0540 0.039 Uiso 1 1 calc R
C21 C 0.2709(5) -0.1694(4) 0.1787(4) 0.0254(12) Uani 1 1 d .
C22 C 0.2705(5) -0.0808(4) 0.2486(4) 0.0231(12) Uani 1 1 d .
C23 C 0.3574(5) 0.0364(4) 0.4888(4) 0.0242(12) Uani 1 1 d .
H23 H 0.4059 -0.0044 0.5200 0.029 Uiso 1 1 calc R
C24 C 0.3371(5) 0.1178(4) 0.5506(4) 0.0223(12) Uani 1 1 d .
C25 C 0.2710(4) 0.1853(4) 0.5125(4) 0.0183(11) Uani 1 1 d .
C26 C 0.2396(4) 0.2531(4) 0.5777(4) 0.0199(11) Uani 1 1 d .
C27 C 0.2786(5) 0.2584(4) 0.6786(4) 0.0267(13) Uani 1 1 d .
H27 H 0.2570 0.3052 0.7219 0.032 Uiso 1 1 calc R
C28 C 0.3499(5) 0.1953(4) 0.7177(4) 0.0286(13) Uani 1 1 d .
H28 H 0.3793 0.2007 0.7876 0.034 Uiso 1 1 calc R
C29 C 0.3772(5) 0.1259(4) 0.6555(4) 0.0260(13) Uani 1 1 d .
H29 H 0.4240 0.0821 0.6827 0.031 Uiso 1 1 calc R
C30 C 0.1296(8) 0.3793(7) 0.5946(5) 0.066(3) Uani 1 1 d .
H30A H 0.0887 0.3442 0.6334 0.099 Uiso 1 1 calc R
H30B H 0.0764 0.4139 0.5539 0.099 Uiso 1 1 calc R
H30C H 0.1967 0.4255 0.6398 0.099 Uiso 1 1 calc R
C31 C -0.1200(5) 0.3114(4) 0.3025(5) 0.0299(13) Uani 1 1 d .
C32 C -0.2444(6) 0.3269(5) 0.2817(6) 0.053(2) Uani 1 1 d .
H32A H -0.2456 0.3962 0.2953 0.080 Uiso 1 1 calc R
H32B H -0.2817 0.2945 0.3245 0.080 Uiso 1 1 calc R
H32C H -0.2867 0.3000 0.2119 0.080 Uiso 1 1 calc R
C33 C 0.1242(5) 0.3604(4) 0.1324(4) 0.0254(12) Uani 1 1 d .
C34 C 0.0856(6) 0.4241(5) 0.0595(5) 0.0448(18) Uani 1 1 d .
H34A H 0.0003 0.4114 0.0343 0.067 Uiso 1 1 calc R
H34B H 0.1185 0.4108 0.0041 0.067 Uiso 1 1 calc R
H34C H 0.1128 0.4920 0.0924 0.067 Uiso 1 1 calc R
C35 C 0.0093(5) 0.0582(4) 0.3610(4) 0.0265(13) Uani 1 1 d .
C36 C -0.0888(6) -0.0121(5) 0.3735(5) 0.0378(15) Uani 1 1 d .
H36A H -0.1047 0.0113 0.4360 0.057 Uiso 1 1 calc R
H36B H -0.0661 -0.0757 0.3749 0.057 Uiso 1 1 calc R
H36C H -0.1591 -0.0174 0.3179 0.057 Uiso 1 1 calc R
C37 C 0.0428(5) 0.1137(4) 0.1386(4) 0.0330(14) Uani 1 1 d .
H37A H 0.0107 0.1609 0.1004 0.049 Uiso 1 1 calc R
H37B H -0.0181 0.0791 0.1608 0.049 Uiso 1 1 calc R
H37C H 0.0713 0.0675 0.0968 0.049 Uiso 1 1 calc R
C38 C 0.4606(6) 0.1911(5) 0.3581(5) 0.0435(17) Uani 1 1 d .
H38A H 0.4457 0.2434 0.4033 0.065 Uiso 1 1 calc R
H38B H 0.5200 0.2169 0.3288 0.065 Uiso 1 1 calc R
H38C H 0.4884 0.1415 0.3950 0.065 Uiso 1 1 calc R
C39 C 0.3468(11) 0.4396(11) 0.9032(10) 0.091(4) Uani 1 1 d .
C40 C 0.3732(16) 0.3868(14) 0.9660(13) 0.173(8) Uani 1 1 d .
H40A H 0.3480 0.4093 1.0241 0.260 Uiso 1 1 calc R
H40B H 0.4579 0.3900 0.9866 0.260 Uiso 1 1 calc R
H40C H 0.3344 0.3200 0.9366 0.260 Uiso 1 1 calc R
C41 C 0.9339(7) 0.8318(6) 0.1332(7) 0.068(3) Uani 1 1 d .
H41A H 0.9016 0.8079 0.0614 0.102 Uiso 1 1 calc R
H41B H 1.0035 0.8813 0.1463 0.102 Uiso 1 1 calc R
H41C H 0.8755 0.8599 0.1587 0.102 Uiso 1 1 calc R
C42 C 0.9633(12) 0.7570(12) 0.1793(12) 0.123(5) Uani 1 1 d .
C43 C 0.1874(9) 0.8097(7) 0.4818(8) 0.082(3) Uani 1 1 d U
H43A H 0.1522 0.7650 0.5164 0.123 Uiso 1 1 calc R
H43B H 0.1377 0.8013 0.4132 0.123 Uiso 1 1 calc R
H43C H 0.1948 0.8763 0.5159 0.123 Uiso 1 1 calc R

loop_
_atom_site_aniso_label
_atom_site_aniso_U_11
_atom_site_aniso_U_22
_atom_site_aniso_U_33
_atom_site_aniso_U_23
_atom_site_aniso_U_13
_atom_site_aniso_U_12
Co1 0.0167(4) 0.0173(4) 0.0199(4) 0.0025(3) 0.0043(3) 0.0029(3)
Co2 0.0178(4) 0.0167(4) 0.0199(4) 0.0029(3) 0.0039(3) 0.0049(3)
Dy1 0.01795(15) 0.01923(15) 0.02076(15) 0.00246(10) 0.00410(10) 0.00550(10)
N1 0.022(3) 0.020(3) 0.032(3) -0.005(2) 0.008(2) 0.004(2)
N2 0.015(2) 0.021(2) 0.024(2) 0.000(2) 0.0021(19) 0.0027(19)
N3 0.026(3) 0.022(3) 0.027(3) 0.002(2) 0.006(2) 0.010(2)
N4 0.022(2) 0.019(2) 0.023(2) 0.0043(19) 0.004(2) 0.0061(19)
N5 0.124(8) 0.063(6) 0.055(5) 0.016(4) 0.036(5) 0.019(5)
N6 0.33(2) 0.141(12) 0.155(12) 0.061(10) 0.152(14) 0.034(13)
O1 0.019(2) 0.020(2) 0.0216(19) -0.0014(16) 0.0047(16) -0.0008(16)
O2 0.0192(19) 0.0180(19) 0.0210(19) 0.0026(16) 0.0039(16) 0.0015(15)
O3 0.036(2) 0.025(2) 0.033(2) -0.0026(18) 0.0170(19) 0.0040(19)
O4 0.024(2) 0.023(2) 0.0209(19) 0.0045(16) 0.0049(16) 0.0079(17)
O5 0.0194(19) 0.020(2) 0.0176(18) 0.0037(15) 0.0034(15) 0.0052(16)
O6 0.026(2) 0.031(2) 0.0203(19) 0.0013(17) 0.0065(17) 0.0134(18)
O7 0.024(2) 0.035(3) 0.035(2) -0.006(2) -0.0013(19) 0.0102(19)
O8 0.024(2) 0.031(2) 0.027(2) -0.0005(18) 0.0010(18) 0.0039(18)
O9 0.031(2) 0.030(2) 0.032(2) 0.0094(19) 0.0097(19) 0.0117(19)
O10 0.025(2) 0.024(2) 0.026(2) 0.0079(17) 0.0062(17) 0.0043(17)
O11 0.024(2) 0.023(2) 0.040(2) 0.0093(18) 0.0122(18) 0.0052(17)
O12 0.024(2) 0.020(2) 0.025(2) 0.0058(16) 0.0067(17) 0.0019(16)
O13 0.0165(19) 0.0174(19) 0.0181(18) -0.0009(15) 0.0005(15) -0.0001(15)
O14 0.0179(19) 0.020(2) 0.0216(19) 0.0022(16) 0.0025(16) 0.0011(15)
O15 0.108(7) 0.086(6) 0.219(10) 0.071(6) 0.084(7) 0.036(5)
C1 0.021(3) 0.024(3) 0.023(3) 0.009(2) 0.005(2) 0.002(2)
C2 0.028(3) 0.030(3) 0.026(3) 0.011(3) 0.012(3) 0.009(3)
C3 0.040(4) 0.036(4) 0.019(3) 0.004(3) 0.009(3) 0.014(3)
C4 0.030(3) 0.029(3) 0.031(3) 0.000(3) 0.005(3) 0.004(3)
C5 0.021(3) 0.027(3) 0.033(3) 0.005(3) 0.007(3) 0.004(2)
C6 0.023(3) 0.023(3) 0.016(3) 0.003(2) 0.004(2) 0.008(2)
C7 0.023(3) 0.022(3) 0.022(3) 0.007(2) 0.008(2) 0.006(2)
C8 0.017(3) 0.023(3) 0.036(3) 0.007(3) 0.007(2) 0.003(2)
C9 0.021(3) 0.018(3) 0.026(3) -0.002(2) 0.001(2) 0.004(2)
C10 0.017(3) 0.019(3) 0.024(3) 0.005(2) 0.002(2) 0.000(2)
C11 0.027(3) 0.022(3) 0.026(3) 0.000(2) 0.008(2) 0.002(2)
C12 0.036(4) 0.024(3) 0.036(4) -0.009(3) 0.011(3) 0.000(3)
C13 0.030(3) 0.020(3) 0.042(4) -0.006(3) 0.005(3) -0.004(3)
C14 0.021(3) 0.026(3) 0.041(4) 0.003(3) 0.008(3) -0.002(2)
C15 0.077(4) 0.072(5) 0.106(5) 0.000(4) 0.053(4) 0.014(4)
C16 0.052(4) 0.024(3) 0.028(3) 0.000(3) 0.002(3) 0.014(3)
C17 0.071(6) 0.035(4) 0.050(4) 0.002(3) 0.007(4) 0.028(4)
C18 0.052(4) 0.035(4) 0.039(4) -0.009(3) 0.011(3) 0.012(3)
C19 0.039(4) 0.039(4) 0.034(4) -0.003(3) 0.006(3) 0.003(3)
C20 0.041(4) 0.027(3) 0.030(3) 0.005(3) 0.013(3) 0.013(3)
C21 0.026(3) 0.022(3) 0.028(3) 0.002(2) 0.011(3) 0.001(2)
C22 0.022(3) 0.018(3) 0.028(3) 0.006(2) 0.006(2) 0.000(2)
C23 0.025(3) 0.021(3) 0.028(3) 0.008(2) 0.009(2) 0.007(2)
C24 0.022(3) 0.024(3) 0.020(3) 0.003(2) 0.006(2) 0.002(2)
C25 0.015(3) 0.020(3) 0.018(3) 0.007(2) 0.003(2) -0.001(2)
C26 0.015(3) 0.021(3) 0.023(3) 0.005(2) 0.005(2) 0.000(2)
C27 0.028(3) 0.024(3) 0.026(3) 0.002(2) 0.007(2) 0.002(2)
C28 0.028(3) 0.032(3) 0.019(3) 0.001(3) 0.001(2) 0.000(3)
C29 0.021(3) 0.030(3) 0.021(3) 0.005(2) -0.001(2) 0.002(2)
C30 0.088(6) 0.087(7) 0.035(4) 0.005(4) 0.017(4) 0.066(6)
C31 0.029(3) 0.023(3) 0.037(3) 0.006(3) 0.006(3) 0.009(3)
C32 0.026(4) 0.047(5) 0.074(5) -0.009(4) -0.003(4) 0.016(3)
C33 0.020(3) 0.021(3) 0.032(3) 0.005(2) 0.004(2) 0.001(2)
C34 0.049(4) 0.047(4) 0.047(4) 0.027(4) 0.014(3) 0.020(4)
C35 0.023(3) 0.034(4) 0.023(3) 0.012(3) 0.006(2) 0.002(3)
C36 0.030(4) 0.037(4) 0.046(4) 0.009(3) 0.015(3) -0.004(3)
C37 0.030(3) 0.029(3) 0.029(3) 0.000(3) -0.003(3) -0.002(3)
C38 0.037(4) 0.047(4) 0.043(4) 0.009(3) 0.007(3) 0.004(3)
C39 0.088(9) 0.091(10) 0.077(9) -0.039(7) 0.028(8) 0.011(8)
C40 0.150(16) 0.21(2) 0.154(16) 0.041(16) 0.036(14) 0.007(15)
C41 0.049(5) 0.058(6) 0.075(6) -0.012(5) -0.005(5) 0.010(4)
C42 0.128(11) 0.146(13) 0.159(13) 0.085(11) 0.107(10) 0.050(10)
C43 0.085(5) 0.074(5) 0.101(5) 0.020(4) 0.050(4) 0.013(4)

loop_
_atom_type_symbol
_atom_type_description
_atom_type_scat_dispersion_real
_atom_type_scat_dispersion_imag
_atom_type_scat_source
C C 0.0033 0.0016 'International Tables Vol C Tables 4.2.6.8 and 6.1.1.4'
H H 0.0000 0.0000 'International Tables Vol C Tables 4.2.6.8 and 6.1.1.4'
N N 0.0061 0.0033 'International Tables Vol C Tables 4.2.6.8 and 6.1.1.4'
O O 0.0106 0.0060 'International Tables Vol C Tables 4.2.6.8 and 6.1.1.4'
Co Co 0.3494 0.9721 'International Tables Vol C Tables 4.2.6.8 and 6.1.1.4'
Dy Dy -0.1892 4.4098 'International Tables Vol C Tables 4.2.6.8 and 6.1.1.4'

loop_
_geom_angle_atom_site_label_1
_geom_angle_atom_site_label_2
_geom_angle_atom_site_label_3
_geom_angle
N2 Co1 O1 83.41(18)
N2 Co1 O2 95.25(18)
O1 Co1 O2 178.63(16)
N2 Co1 O14 93.65(18)
O1 Co1 O14 88.16(16)
O2 Co1 O14 92.23(15)
N2 Co1 O10 88.03(18)
O1 Co1 O10 88.56(16)
O2 Co1 O10 91.10(16)
O14 Co1 O10 176.12(16)
N2 Co1 O13 175.65(18)
O1 Co1 O13 95.09(15)
O2 Co1 O13 86.27(15)
O14 Co1 O13 82.21(15)
O10 Co1 O13 96.02(16)
N4 Co2 O4 83.60(17)
N4 Co2 O5 95.30(18)
O4 Co2 O5 178.90(16)
N4 Co2 O14 93.62(18)
O4 Co2 O14 88.35(16)
O5 Co2 O14 91.63(16)
N4 Co2 O12 88.48(18)
O4 Co2 O12 88.06(17)
O5 Co2 O12 92.02(16)
O14 Co2 O12 175.61(16)
N4 Co2 O13 175.93(18)
O4 Co2 O13 95.90(15)
O5 Co2 O13 85.19(15)
O14 Co2 O13 82.33(15)
O12 Co2 O13 95.54(15)
O9 Dy1 O7 88.72(14)
O9 Dy1 O5 134.14(13)
O7 Dy1 O5 136.79(14)
O9 Dy1 O11 134.45(14)
O7 Dy1 O11 83.68(14)
O5 Dy1 O11 69.88(13)
O9 Dy1 O2 69.46(13)
O7 Dy1 O2 141.23(14)
O5 Dy1 O2 69.11(12)
O11 Dy1 O2 134.48(13)
O9 Dy1 O13 79.97(13)
O7 Dy1 O13 141.88(13)
O5 Dy1 O13 66.54(12)
O11 Dy1 O13 78.99(13)
O2 Dy1 O13 67.25(12)
O9 Dy1 O8 69.00(14)
O7 Dy1 O8 54.85(14)
O5 Dy1 O8 135.36(13)
O11 Dy1 O8 70.05(14)
O2 Dy1 O8 134.17(13)
O13 Dy1 O8 87.24(13)
O9 Dy1 O6 144.23(14)
O7 Dy1 O6 78.05(13)
O5 Dy1 O6 63.54(12)
O11 Dy1 O6 77.44(14)
O2 Dy1 O6 100.89(12)
O13 Dy1 O6 129.49(12)
O8 Dy1 O6 124.24(13)
O9 Dy1 O3 73.87(14)
O7 Dy1 O3 80.24(14)
O5 Dy1 O3 103.74(13)
O11 Dy1 O3 147.05(14)
O2 Dy1 O3 63.38(12)
O13 Dy1 O3 129.52(12)
O8 Dy1 O3 120.60(14)
O6 Dy1 O3 71.21(13)
C7 N1 N2 107.5(4)
C8 N2 N1 118.5(5)
C8 N2 Co1 127.1(4)
N1 N2 Co1 114.4(3)
C22 N3 N4 107.5(4)
C23 N4 N3 118.0(4)
C23 N4 Co2 127.3(4)
N3 N4 Co2 114.7(3)
C7 O1 Co1 109.3(3)
C10 O2 Co1 122.9(3)
C10 O2 Dy1 125.7(3)
Co1 O2 Dy1 103.17(15)
C11 O3 C15 114.9(5)
C11 O3 Dy1 118.1(3)
C15 O3 Dy1 120.6(5)
C22 O4 Co2 109.9(3)
C25 O5 Co2 123.8(3)
C25 O5 Dy1 125.0(3)
Co2 O5 Dy1 104.43(15)
C26 O6 C30 115.9(4)
C26 O6 Dy1 119.2(3)
C30 O6 Dy1 124.6(4)
C31 O7 Dy1 92.7(3)
C31 O8 Dy1 91.7(3)
C33 O9 Dy1 136.2(4)
C33 O10 Co1 125.7(4)
C35 O11 Dy1 135.7(4)
C35 O12 Co2 125.7(4)
C37 O13 Co2 118.2(3)
C37 O13 Co1 117.0(3)
Co2 O13 Co1 95.95(15)
C37 O13 Dy1 119.6(3)
Co2 O13 Dy1 101.26(14)
Co1 O13 Dy1 100.80(15)
C38 O14 Co2 119.3(4)
C38 O14 Co1 118.1(4)
Co2 O14 Co1 99.35(16)
C43 O15 H15F 105.5
H16C O16 H16D 108.1
C2 C1 C6 118.7(5)
C2 C1 H1 120.7
C6 C1 H1 120.7
C1 C2 C3 121.1(5)
C1 C2 H2 119.5
C3 C2 H2 119.5
C2 C3 C4 119.8(5)
C2 C3 H3 120.1
C4 C3 H3 120.1
C3 C4 C5 119.4(6)
C3 C4 H4 120.3
C5 C4 H4 120.3
C6 C5 C4 120.1(5)
C6 C5 H5 119.9
C4 C5 H5 119.9
C5 C6 C1 120.9(5)
C5 C6 C7 118.6(5)
C1 C6 C7 120.5(5)
O1 C7 N1 124.7(5)
O1 C7 C6 116.7(5)
N1 C7 C6 118.6(5)
N2 C8 C9 124.4(5)
N2 C8 H8 117.8
C9 C8 H8 117.8
C14 C9 C10 119.7(5)
C14 C9 C8 118.5(5)
C10 C9 C8 121.7(5)
O2 C10 C11 117.4(5)
O2 C10 C9 124.8(5)
C11 C10 C9 117.7(5)
C12 C11 O3 123.9(5)
C12 C11 C10 121.6(5)
O3 C11 C10 114.5(5)
C11 C12 C13 119.8(6)
C11 C12 H12 120.1
C13 C12 H12 120.1
C14 C13 C12 120.3(6)
C14 C13 H13 119.9
C12 C13 H13 119.9
C13 C14 C9 120.4(6)
C13 C14 H14 119.8
C9 C14 H14 119.8
O3 C15 H15A 109.5
O3 C15 H15B 109.5
H15A C15 H15B 109.5
O3 C15 H15C 109.5
H15A C15 H15C 109.5
H15B C15 H15C 109.5
C17 C16 C21 119.9(6)
C17 C16 H16 120.0
C21 C16 H16 120.0
C18 C17 C16 121.0(7)
C18 C17 H17 119.5
C16 C17 H17 119.5
C17 C18 C19 119.3(6)
C17 C18 H18 120.4
C19 C18 H18 120.4
C20 C19 C18 120.6(6)
C20 C19 H19 119.7
C18 C19 H19 119.7
C19 C20 C21 120.7(6)
C19 C20 H20 119.7
C21 C20 H20 119.7
C20 C21 C16 118.4(5)
C20 C21 C22 119.7(5)
C16 C21 C22 121.8(5)
O4 C22 N3 124.2(5)
O4 C22 C21 117.3(5)
N3 C22 C21 118.5(5)
N4 C23 C24 123.8(5)
N4 C23 H23 118.1
C24 C23 H23 118.1
C25 C24 C29 118.1(5)
C25 C24 C23 123.2(5)
C29 C24 C23 118.5(5)
O5 C25 C26 117.6(4)
O5 C25 C24 123.0(5)
C26 C25 C24 119.4(5)
C27 C26 O6 125.2(5)
C27 C26 C25 121.0(5)
O6 C26 C25 113.8(4)
C26 C27 C28 120.1(5)
C26 C27 H27 120.0
C28 C27 H27 120.0
C29 C28 C27 120.0(5)
C29 C28 H28 120.0
C27 C28 H28 120.0
C28 C29 C24 121.3(5)
C28 C29 H29 119.4
C24 C29 H29 119.4
O6 C30 H30A 109.5
O6 C30 H30B 109.5
H30A C30 H30B 109.5
O6 C30 H30C 109.5
H30A C30 H30C 109.5
H30B C30 H30C 109.5
O8 C31 O7 120.7(5)
O8 C31 C32 119.5(6)
O7 C31 C32 119.7(6)
C31 C32 H32A 109.5
C31 C32 H32B 109.5
H32A C32 H32B 109.5
C31 C32 H32C 109.5
H32A C32 H32C 109.5
H32B C32 H32C 109.5
O9 C33 O10 125.9(5)
O9 C33 C34 118.6(5)
O10 C33 C34 115.4(5)
C33 C34 H34A 109.5
C33 C34 H34B 109.5
H34A C34 H34B 109.5
C33 C34 H34C 109.5
H34A C34 H34C 109.5
H34B C34 H34C 109.5
O11 C35 O12 126.6(5)
O11 C35 C36 118.7(5)
O12 C35 C36 114.7(5)
C35 C36 H36A 109.5
C35 C36 H36B 109.5
H36A C36 H36B 109.5
C35 C36 H36C 109.5
H36A C36 H36C 109.5
H36B C36 H36C 109.5
O13 C37 H37A 109.5
O13 C37 H37B 109.5
H37A C37 H37B 109.5
O13 C37 H37C 109.5
H37A C37 H37C 109.5
H37B C37 H37C 109.5
O14 C38 H38A 109.5
O14 C38 H38B 109.5
H38A C38 H38B 109.5
O14 C38 H38C 109.5
H38A C38 H38C 109.5
H38B C38 H38C 109.5
N5 C39 C40 178.7(19)
C39 C40 H40A 109.5
C39 C40 H40B 109.5
H40A C40 H40B 109.5
C39 C40 H40C 109.5
H40A C40 H40C 109.5
H40B C40 H40C 109.5
C42 C41 H41A 109.5
C42 C41 H41B 109.5
H41A C41 H41B 109.5
C42 C41 H41C 109.5
H41A C41 H41C 109.5
H41B C41 H41C 109.5
N6 C42 C41 173(2)
O15 C43 H43A 109.5
O15 C43 H43B 109.5
H43A C43 H43B 109.5
O15 C43 H43C 109.5
H43A C43 H43C 109.5
H43B C43 H43C 109.5

loop_
_geom_bond_atom_site_label_1
_geom_bond_atom_site_label_2
_geom_bond_distance
Co1 N2 1.855(5)
Co1 O1 1.873(4)
Co1 O2 1.884(4)
Co1 O14 1.908(4)
Co1 O10 1.925(4)
Co1 O13 1.958(4)
Co2 N4 1.857(4)
Co2 O4 1.871(4)
Co2 O5 1.876(4)
Co2 O14 1.906(4)
Co2 O12 1.913(4)
Co2 O13 1.956(4)
Dy1 O9 2.346(4)
Dy1 O7 2.355(4)
Dy1 O5 2.356(3)
Dy1 O11 2.363(4)
Dy1 O2 2.372(4)
Dy1 O13 2.373(3)
Dy1 O8 2.398(4)
Dy1 O6 2.537(4)
Dy1 O3 2.557(4)
N1 C7 1.313(7)
N1 N2 1.392(6)
N2 C8 1.278(7)
N3 C22 1.330(7)
N3 N4 1.392(6)
N4 C23 1.288(7)
N5 C39 1.016(16)
N6 C42 1.226(18)
O1 C7 1.285(6)
O2 C10 1.326(6)
O3 C11 1.393(7)
O3 C15 1.443(9)
O4 C22 1.285(6)
O5 C25 1.344(6)
O6 C26 1.376(6)
O6 C30 1.445(7)
O7 C31 1.278(7)
O8 C31 1.241(7)
O9 C33 1.256(7)
O10 C33 1.269(7)
O11 C35 1.240(7)
O12 C35 1.276(7)
O13 C37 1.469(6)
O14 C38 1.450(7)
O15 C43 1.328(11)
O15 H15F 0.8500
O16 H16C 0.8500
O16 H16D 0.8500
C1 C2 1.382(8)
C1 C6 1.395(8)
C1 H1 0.9500
C2 C3 1.384(8)
C2 H2 0.9500
C3 C4 1.390(9)
C3 H3 0.9500
C4 C5 1.396(8)
C4 H4 0.9500
C5 C6 1.371(8)
C5 H5 0.9500
C6 C7 1.499(7)
C8 C9 1.450(8)
C8 H8 0.9500
C9 C14 1.398(8)
C9 C10 1.407(8)
C10 C11 1.402(8)
C11 C12 1.369(8)
C12 C13 1.382(9)
C12 H12 0.9500
C13 C14 1.375(8)
C13 H13 0.9500
C14 H14 0.9500
C15 H15A 0.9800
C15 H15B 0.9800
C15 H15C 0.9800
C16 C17 1.384(9)
C16 C21 1.388(8)
C16 H16 0.9500
C17 C18 1.359(10)
C17 H17 0.9500
C18 C19 1.374(9)
C18 H18 0.9500
C19 C20 1.374(8)
C19 H19 0.9500
C20 C21 1.382(8)
C20 H20 0.9500
C21 C22 1.489(8)
C23 C24 1.437(8)
C23 H23 0.9500
C24 C25 1.406(7)
C24 C29 1.422(7)
C25 C26 1.400(7)
C26 C27 1.372(8)
C27 C28 1.397(8)
C27 H27 0.9500
C28 C29 1.363(8)
C28 H28 0.9500
C29 H29 0.9500
C30 H30A 0.9800
C30 H30B 0.9800
C30 H30C 0.9800
C31 C32 1.505(8)
C32 H32A 0.9800
C32 H32B 0.9800
C32 H32C 0.9800
C33 C34 1.496(8)
C34 H34A 0.9800
C34 H34B 0.9800
C34 H34C 0.9800
C35 C36 1.515(8)
C36 H36A 0.9800
C36 H36B 0.9800
C36 H36C 0.9800
C37 H37A 0.9800
C37 H37B 0.9800
C37 H37C 0.9800
C38 H38A 0.9800
C38 H38B 0.9800
C38 H38C 0.9800
C39 C40 1.252(19)
C40 H40A 0.9800
C40 H40B 0.9800
C40 H40C 0.9800
C41 C42 1.366(16)
C41 H41A 0.9800
C41 H41B 0.9800
C41 H41C 0.9800
C43 H43A 0.9800
C43 H43B 0.9800
C43 H43C 0.9800
